data_4325949
loop_
_publ_author_name
'Jingjun Hao'
'Jianfeng Li'
'Chunming Cui'
'Herbert W. Roesky'

_publ_contact_author_address
;Institute of Elemento-organic Chemistry
Nankai UNiversity
Tianjin, 300071
China
;
_publ_contact_author_email cmcui@nankai.edu.cn
_publ_contact_author_fax 86-22-23503461
_publ_contact_author_name 'Chunming Cui'
_publ_contact_author_phone 86-22-23503461
_publ_section_title
;
 Synthesis and Characterization of Heterobimetallic Oxo-Bridged
 Aluminum-Rare Earth Metal Complexes
;
_journal_name_full 'Inorganic Chemistry'
_journal_page_first 7453
_journal_page_last 7459
_journal_paper_doi 10.1021/ic2010584
_journal_volume 50
_journal_year 2011
_chemical_formula_moiety 'C37 H64 N2 O2 Si2 Y'
_chemical_formula_sum 'C37 H64 N2 O2 Si2 Y'
_chemical_formula_weight 713.99
_chemical_name_systematic
; 
 ? 
;
_space_group_IT_number 14
_symmetry_cell_setting monoclinic
_symmetry_space_group_name_Hall '-P 2yn'
_symmetry_space_group_name_H-M 'P 1 21/n 1'
_atom_sites_solution_hydrogens geom
_atom_sites_solution_primary direct
_atom_sites_solution_secondary difmap
_audit_creation_method SHELXL-97
_cell_angle_alpha 90.00
_cell_angle_beta 94.849(3)
_cell_angle_gamma 90.00
_cell_formula_units_Z 4
_cell_length_a 10.4948(4)
_cell_length_b 18.2644(8)
_cell_length_c 21.1763(8)
_cell_measurement_reflns_used 7307
_cell_measurement_temperature 113(2)
_cell_measurement_theta_max 27.1
_cell_measurement_theta_min 1.5
_cell_volume 4044.6(3)
_computing_cell_refinement CrystalClear
_computing_data_collection CrystalClear
_computing_data_reduction CrystalClear
_computing_publication_material 'CrystalStructure 3.7.0'
_computing_structure_refinement 'SHELXL-97 (Sheldrick, 1997)'
_computing_structure_solution 'SHELXS-97 (Sheldrick, 1990)'
_diffrn_ambient_temperature 113(2)
_diffrn_detector_area_resol_mean 7.31
_diffrn_measured_fraction_theta_full 0.996
_diffrn_measured_fraction_theta_max 0.996
_diffrn_measurement_device_type 'Rigaku Saturn'
_diffrn_measurement_method \w
_diffrn_radiation_monochromator confocal
_diffrn_radiation_source 'Rotating anode'
_diffrn_radiation_type MoK\a
_diffrn_radiation_wavelength 0.71070
_diffrn_reflns_av_R_equivalents 0.0896
_diffrn_reflns_av_sigmaI/netI 0.0754
_diffrn_reflns_limit_h_max 13
_diffrn_reflns_limit_h_min -13
_diffrn_reflns_limit_k_max 23
_diffrn_reflns_limit_k_min -23
_diffrn_reflns_limit_l_max 27
_diffrn_reflns_limit_l_min -26
_diffrn_reflns_number 37846
_diffrn_reflns_theta_full 27.18
_diffrn_reflns_theta_max 27.18
_diffrn_reflns_theta_min 1.47
_exptl_absorpt_coefficient_mu 1.532
_exptl_absorpt_correction_T_max 0.7700
_exptl_absorpt_correction_T_min 0.6737
_exptl_absorpt_correction_type multi-scan
_exptl_absorpt_process_details CrystalClear
_exptl_crystal_colour colorless
_exptl_crystal_density_diffrn 1.173
_exptl_crystal_description prism
_exptl_crystal_F_000 1532
_exptl_crystal_size_max 0.28
_exptl_crystal_size_mid 0.26
_exptl_crystal_size_min 0.18
_refine_diff_density_max 0.515
_refine_diff_density_min -0.553
_refine_diff_density_rms 0.079
_refine_ls_extinction_method none
_refine_ls_goodness_of_fit_ref 1.065
_refine_ls_hydrogen_treatment constr
_refine_ls_matrix_type full
_refine_ls_number_parameters 411
_refine_ls_number_reflns 8972
_refine_ls_number_restraints 0
_refine_ls_restrained_S_all 1.065
_refine_ls_R_factor_all 0.0833
_refine_ls_R_factor_gt 0.0577
_refine_ls_shift/su_max 0.001
_refine_ls_shift/su_mean 0.000
_refine_ls_structure_factor_coef Fsqd
_refine_ls_weighting_details 'calc w=1/[\s^2^(Fo^2^)+(0.0547P)^2^+1.8250P] where P=(Fo^2^+2Fc^2^)/3'
_refine_ls_weighting_scheme calc
_refine_ls_wR_factor_gt 0.1221
_refine_ls_wR_factor_ref 0.1328
_reflns_number_gt 6898
_reflns_number_total 8972
_reflns_threshold_expression >2sigma(I)
_cod_data_source_file ic2010584_si_001_2.cif
_cod_data_source_block shelxl
_cod_database_code 4325949

loop_
_symmetry_equiv_pos_as_xyz
'x, y, z'
'-x+1/2, y+1/2, -z+1/2'
'-x, -y, -z'
'x-1/2, -y-1/2, z-1/2'

loop_
_atom_site_label
_atom_site_type_symbol
_atom_site_fract_x
_atom_site_fract_y
_atom_site_fract_z
_atom_site_U_iso_or_equiv
_atom_site_adp_type
_atom_site_occupancy
_atom_site_symmetry_multiplicity
_atom_site_calc_flag
_atom_site_refinement_flags
Y1 Y 0.02644(3) 0.262983(16) 0.401237(14) 0.01988(10) Uani 1 1 d .
Si1 Si 0.34857(9) 0.36383(5) 0.37709(5) 0.0291(2) Uani 1 1 d .
Si2 Si -0.13483(9) 0.39332(5) 0.27425(5) 0.0302(2) Uani 1 1 d .
N1 N 0.1018(2) 0.21253(14) 0.50921(12) 0.0209(6) Uani 1 1 d .
N2 N 0.1580(2) 0.15850(13) 0.38665(12) 0.0217(6) Uani 1 1 d .
O1 O -0.1355(2) 0.15997(11) 0.39990(11) 0.0262(5) Uani 1 1 d .
O2 O -0.09257(19) 0.33551(11) 0.46983(10) 0.0247(5) Uani 1 1 d .
C1 C -0.0208(3) 0.21800(18) 0.60278(15) 0.0261(7) Uani 1 1 d .
C2 C -0.0353(3) 0.24589(18) 0.66248(16) 0.0315(8) Uani 1 1 d .
H2 H -0.1098 0.2341 0.6829 0.038 Uiso 1 1 calc R
C3 C 0.0574(4) 0.2909(2) 0.69313(16) 0.0358(9) Uani 1 1 d .
H3 H 0.0466 0.3091 0.7344 0.043 Uiso 1 1 calc R
C4 C 0.1643(3) 0.30882(19) 0.66366(16) 0.0326(8) Uani 1 1 d .
H4 H 0.2274 0.3392 0.6852 0.039 Uiso 1 1 calc R
C5 C 0.1833(3) 0.28373(17) 0.60283(15) 0.0240(7) Uani 1 1 d .
C6 C 0.0883(3) 0.23840(17) 0.57252(15) 0.0231(7) Uani 1 1 d .
C7 C -0.1139(3) 0.16192(19) 0.57290(16) 0.0291(8) Uani 1 1 d .
H7 H -0.1176 0.1679 0.5258 0.035 Uiso 1 1 calc R
C8 C -0.0626(3) 0.08514(19) 0.58951(17) 0.0359(9) Uani 1 1 d .
H8A H 0.0211 0.0788 0.5729 0.054 Uiso 1 1 calc R
H8B H -0.1222 0.0484 0.5705 0.054 Uiso 1 1 calc R
H8C H -0.0540 0.0791 0.6357 0.054 Uiso 1 1 calc R
C9 C -0.2503(3) 0.1692(2) 0.59324(18) 0.0452(10) Uani 1 1 d .
H9A H -0.2511 0.1554 0.6379 0.068 Uiso 1 1 calc R
H9B H -0.3077 0.1369 0.5671 0.068 Uiso 1 1 calc R
H9C H -0.2790 0.2200 0.5876 0.068 Uiso 1 1 calc R
C10 C 0.3033(3) 0.30522(18) 0.57255(16) 0.0293(8) Uani 1 1 d .
H10 H 0.2910 0.2924 0.5265 0.035 Uiso 1 1 calc R
C11 C 0.4186(4) 0.2621(2) 0.6020(2) 0.0431(10) Uani 1 1 d .
H11A H 0.4290 0.2713 0.6477 0.065 Uiso 1 1 calc R
H11B H 0.4958 0.2778 0.5828 0.065 Uiso 1 1 calc R
H11C H 0.4047 0.2097 0.5943 0.065 Uiso 1 1 calc R
C12 C 0.3302(4) 0.38799(19) 0.57780(18) 0.0364(9) Uani 1 1 d .
H12A H 0.2559 0.4152 0.5590 0.055 Uiso 1 1 calc R
H12B H 0.4052 0.3999 0.5552 0.055 Uiso 1 1 calc R
H12C H 0.3467 0.4015 0.6225 0.055 Uiso 1 1 calc R
C13 C 0.1883(3) 0.16242(16) 0.50291(15) 0.0217(7) Uani 1 1 d .
H13 H 0.2343 0.1442 0.5402 0.026 Uiso 1 1 calc R
C14 C 0.2178(3) 0.13372(16) 0.44404(15) 0.0211(7) Uani 1 1 d .
C15 C 0.3046(3) 0.07833(17) 0.43316(16) 0.0269(7) Uani 1 1 d .
H15 H 0.3577 0.0527 0.4643 0.032 Uiso 1 1 calc R
C16 C 0.2984(3) 0.06800(18) 0.36828(16) 0.0279(8) Uani 1 1 d .
H16 H 0.3465 0.0337 0.3463 0.033 Uiso 1 1 calc R
C17 C 0.2082(3) 0.11761(16) 0.34105(15) 0.0231(7) Uani 1 1 d .
C18 C 0.1648(3) 0.12764(19) 0.27157(16) 0.0287(8) Uani 1 1 d .
C19 C 0.1665(4) 0.2088(2) 0.25414(18) 0.0432(10) Uani 1 1 d .
H19A H 0.1001 0.2346 0.2752 0.065 Uiso 1 1 calc R
H19B H 0.1502 0.2142 0.2081 0.065 Uiso 1 1 calc R
H19C H 0.2504 0.2296 0.2679 0.065 Uiso 1 1 calc R
C20 C 0.2576(4) 0.0878(2) 0.23059(18) 0.0463(10) Uani 1 1 d .
H20A H 0.3434 0.1088 0.2386 0.069 Uiso 1 1 calc R
H20B H 0.2282 0.0937 0.1857 0.069 Uiso 1 1 calc R
H20C H 0.2602 0.0356 0.2414 0.069 Uiso 1 1 calc R
C21 C 0.0309(3) 0.0959(2) 0.25719(17) 0.0394(9) Uani 1 1 d .
H21A H 0.0312 0.0440 0.2690 0.059 Uiso 1 1 calc R
H21B H 0.0052 0.1008 0.2118 0.059 Uiso 1 1 calc R
H21C H -0.0296 0.1225 0.2815 0.059 Uiso 1 1 calc R
C22 C 0.1854(3) 0.35844(17) 0.40144(15) 0.0243(7) Uani 1 1 d .
H22A H 0.1402 0.3987 0.3776 0.029 Uiso 1 1 calc R
H22B H 0.1945 0.3751 0.4461 0.029 Uiso 1 1 calc R
C23 C 0.4443(3) 0.4447(2) 0.41042(19) 0.0401(9) Uani 1 1 d .
H23A H 0.4003 0.4902 0.3972 0.060 Uiso 1 1 calc R
H23B H 0.5293 0.4440 0.3946 0.060 Uiso 1 1 calc R
H23C H 0.4528 0.4418 0.4568 0.060 Uiso 1 1 calc R
C24 C 0.3514(4) 0.3750(2) 0.28894(18) 0.0449(10) Uani 1 1 d .
H24A H 0.2795 0.3482 0.2673 0.067 Uiso 1 1 calc R
H24B H 0.4319 0.3556 0.2756 0.067 Uiso 1 1 calc R
H24C H 0.3441 0.4271 0.2780 0.067 Uiso 1 1 calc R
C25 C 0.4438(3) 0.2796(2) 0.4012(2) 0.0437(10) Uani 1 1 d .
H25A H 0.4544 0.2764 0.4476 0.066 Uiso 1 1 calc R
H25B H 0.5280 0.2824 0.3846 0.066 Uiso 1 1 calc R
H25C H 0.3986 0.2360 0.3841 0.066 Uiso 1 1 calc R
C26 C -0.1241(3) 0.30468(18) 0.31484(16) 0.0300(8) Uani 1 1 d .
H26A H -0.1172 0.2683 0.2807 0.036 Uiso 1 1 calc R
H26B H -0.2095 0.2971 0.3303 0.036 Uiso 1 1 calc R
C27 C -0.1368(4) 0.4700(2) 0.3326(2) 0.0546(12) Uani 1 1 d .
H27A H -0.2095 0.4638 0.3583 0.082 Uiso 1 1 calc R
H27B H -0.1451 0.5168 0.3098 0.082 Uiso 1 1 calc R
H27C H -0.0571 0.4697 0.3602 0.082 Uiso 1 1 calc R
C28 C -0.2840(4) 0.4038(2) 0.2195(2) 0.0549(12) Uani 1 1 d .
H28A H -0.2858 0.3662 0.1864 0.082 Uiso 1 1 calc R
H28B H -0.2851 0.4524 0.1999 0.082 Uiso 1 1 calc R
H28C H -0.3592 0.3984 0.2436 0.082 Uiso 1 1 calc R
C29 C 0.0022(4) 0.4088(2) 0.2251(2) 0.0498(11) Uani 1 1 d .
H29A H 0.0822 0.4093 0.2525 0.075 Uiso 1 1 calc R
H29B H -0.0087 0.4558 0.2031 0.075 Uiso 1 1 calc R
H29C H 0.0050 0.3693 0.1939 0.075 Uiso 1 1 calc R
C30 C -0.2670(3) 0.1598(2) 0.3721(2) 0.0501(11) Uani 1 1 d .
H30A H -0.3172 0.1970 0.3932 0.060 Uiso 1 1 calc R
H30B H -0.2693 0.1722 0.3265 0.060 Uiso 1 1 calc R
C31 C -0.3221(4) 0.0885(2) 0.3796(3) 0.084(2) Uani 1 1 d .
H31 H -0.4005 0.0707 0.3596 0.101 Uiso 1 1 calc R
C32 C -0.2304(3) 0.04779(19) 0.42543(19) 0.0388(9) Uani 1 1 d .
H32A H -0.2280 -0.0050 0.4149 0.047 Uiso 1 1 calc R
H32B H -0.2536 0.0535 0.4695 0.047 Uiso 1 1 calc R
C33 C -0.1040(3) 0.08432(17) 0.41633(16) 0.0276(7) Uani 1 1 d .
H33A H -0.0464 0.0820 0.4558 0.033 Uiso 1 1 calc R
H33B H -0.0615 0.0602 0.3819 0.033 Uiso 1 1 calc R
C34 C -0.2296(3) 0.3279(2) 0.47468(18) 0.0368(9) Uani 1 1 d .
H34A H -0.2514 0.2765 0.4840 0.044 Uiso 1 1 calc R
H34B H -0.2780 0.3428 0.4346 0.044 Uiso 1 1 calc R
C35 C -0.2605(4) 0.3774(3) 0.5280(2) 0.0746(17) Uani 1 1 d .
H35 H -0.3340 0.3752 0.5512 0.090 Uiso 1 1 calc R
C36 C -0.1597(5) 0.4274(3) 0.5368(3) 0.093(2) Uani 1 1 d .
H36 H -0.1629 0.4729 0.5584 0.112 Uiso 1 1 calc R
C37 C -0.0477(3) 0.39850(18) 0.50745(17) 0.0323(8) Uani 1 1 d .
H37A H -0.0123 0.4361 0.4802 0.039 Uiso 1 1 calc R
H37B H 0.0199 0.3837 0.5404 0.039 Uiso 1 1 calc R

loop_
_atom_site_aniso_label
_atom_site_aniso_U_11
_atom_site_aniso_U_22
_atom_site_aniso_U_33
_atom_site_aniso_U_23
_atom_site_aniso_U_13
_atom_site_aniso_U_12
Y1 0.01746(17) 0.01879(15) 0.02312(17) -0.00039(13) 0.00008(12) 0.00048(12)
Si1 0.0224(5) 0.0246(5) 0.0408(6) -0.0045(4) 0.0059(4) -0.0029(4)
Si2 0.0265(5) 0.0277(5) 0.0355(5) 0.0067(4) -0.0022(4) -0.0007(4)
N1 0.0193(14) 0.0219(13) 0.0214(13) -0.0002(11) 0.0014(11) 0.0003(11)
N2 0.0180(14) 0.0203(13) 0.0269(14) -0.0014(11) 0.0022(11) -0.0014(11)
O1 0.0183(12) 0.0206(11) 0.0388(13) 0.0013(10) -0.0024(10) -0.0011(9)
O2 0.0175(12) 0.0250(11) 0.0317(12) -0.0069(10) 0.0018(9) 0.0015(9)
C1 0.0255(18) 0.0271(17) 0.0256(17) 0.0051(14) 0.0024(14) 0.0056(14)
C2 0.031(2) 0.038(2) 0.0270(18) 0.0044(15) 0.0078(15) 0.0045(15)
C3 0.046(2) 0.039(2) 0.0225(18) -0.0029(16) 0.0033(16) 0.0081(18)
C4 0.035(2) 0.0309(19) 0.0305(19) -0.0038(15) -0.0044(16) -0.0004(16)
C5 0.0243(18) 0.0218(16) 0.0250(17) 0.0020(13) -0.0041(14) 0.0025(13)
C6 0.0238(18) 0.0235(15) 0.0221(16) 0.0047(13) 0.0030(13) 0.0055(13)
C7 0.0211(18) 0.0363(19) 0.0300(18) 0.0059(15) 0.0029(14) -0.0016(15)
C8 0.033(2) 0.034(2) 0.041(2) 0.0054(17) 0.0015(16) -0.0082(16)
C9 0.028(2) 0.069(3) 0.040(2) 0.002(2) 0.0101(17) -0.0030(19)
C10 0.0239(19) 0.0319(19) 0.0316(19) -0.0015(15) -0.0009(15) -0.0043(14)
C11 0.025(2) 0.049(2) 0.054(3) -0.003(2) -0.0019(18) -0.0013(18)
C12 0.034(2) 0.034(2) 0.041(2) 0.0006(16) -0.0025(17) -0.0085(16)
C13 0.0173(16) 0.0205(15) 0.0270(17) 0.0034(13) -0.0002(13) -0.0007(13)
C14 0.0175(16) 0.0188(15) 0.0273(17) 0.0017(13) 0.0046(13) 0.0005(12)
C15 0.0206(17) 0.0263(17) 0.0337(19) 0.0017(14) 0.0009(14) 0.0028(14)
C16 0.0245(18) 0.0268(17) 0.0335(19) -0.0037(15) 0.0099(15) 0.0025(14)
C17 0.0229(18) 0.0192(16) 0.0277(17) -0.0021(13) 0.0051(14) -0.0019(13)
C18 0.029(2) 0.0309(18) 0.0268(18) -0.0060(14) 0.0047(15) -0.0028(15)
C19 0.056(3) 0.041(2) 0.032(2) 0.0028(17) 0.0006(19) -0.0072(19)
C20 0.046(3) 0.059(3) 0.035(2) -0.010(2) 0.0094(18) 0.001(2)
C21 0.036(2) 0.047(2) 0.034(2) -0.0017(17) -0.0051(17) -0.0081(18)
C22 0.0210(17) 0.0226(16) 0.0290(17) 0.0000(14) -0.0008(14) 0.0016(13)
C23 0.030(2) 0.038(2) 0.053(2) -0.0054(18) 0.0069(18) -0.0077(17)
C24 0.047(3) 0.039(2) 0.050(2) -0.0053(19) 0.017(2) -0.0085(19)
C25 0.021(2) 0.040(2) 0.071(3) -0.003(2) 0.0068(19) 0.0017(16)
C26 0.031(2) 0.0253(18) 0.0334(19) 0.0007(15) 0.0007(15) -0.0013(15)
C27 0.065(3) 0.033(2) 0.064(3) 0.001(2) -0.003(2) 0.014(2)
C28 0.044(3) 0.056(3) 0.061(3) 0.025(2) -0.017(2) -0.003(2)
C29 0.042(3) 0.052(3) 0.055(3) 0.011(2) 0.005(2) -0.007(2)
C30 0.022(2) 0.041(2) 0.085(3) 0.009(2) -0.014(2) -0.0037(17)
C31 0.037(3) 0.046(3) 0.161(6) 0.040(3) -0.036(3) -0.018(2)
C32 0.035(2) 0.0301(19) 0.051(2) 0.0062(17) 0.0021(18) -0.0120(16)
C33 0.0278(19) 0.0207(16) 0.0340(19) 0.0013(14) 0.0010(15) 0.0021(14)
C34 0.0188(19) 0.043(2) 0.049(2) -0.0084(18) 0.0045(16) -0.0038(16)
C35 0.031(2) 0.105(4) 0.091(4) -0.065(3) 0.029(2) -0.016(3)
C36 0.054(3) 0.082(4) 0.152(5) -0.082(4) 0.066(3) -0.034(3)
C37 0.028(2) 0.0281(18) 0.040(2) -0.0102(16) -0.0018(16) -0.0003(15)

loop_
_atom_type_symbol
_atom_type_description
_atom_type_scat_dispersion_real
_atom_type_scat_dispersion_imag
_atom_type_scat_source
C C 0.0033 0.0016 'International Tables Vol C Tables 4.2.6.8 and 6.1.1.4'
H H 0.0000 0.0000 'International Tables Vol C Tables 4.2.6.8 and 6.1.1.4'
N N 0.0061 0.0033 'International Tables Vol C Tables 4.2.6.8 and 6.1.1.4'
O O 0.0106 0.0060 'International Tables Vol C Tables 4.2.6.8 and 6.1.1.4'
Y Y -2.7962 3.5667 'International Tables Vol C Tables 4.2.6.8 and 6.1.1.4'
Si Si 0.0817 0.0704 'International Tables Vol C Tables 4.2.6.8 and 6.1.1.4'

loop_
_geom_angle_atom_site_label_1
_geom_angle_atom_site_label_2
_geom_angle_atom_site_label_3
_geom_angle
N2 Y1 O2 148.95(8)
N2 Y1 C22 99.81(10)
O2 Y1 C22 89.72(9)
N2 Y1 C26 119.83(10)
O2 Y1 C26 86.80(10)
C22 Y1 C26 100.35(11)
N2 Y1 N1 71.71(8)
O2 Y1 N1 78.01(8)
C22 Y1 N1 95.66(10)
C26 Y1 N1 157.85(10)
N2 Y1 O1 78.47(8)
O2 Y1 O1 91.94(7)
C22 Y1 O1 178.25(9)
C26 Y1 O1 80.33(9)
N1 Y1 O1 84.12(8)
C22 Si1 C24 112.25(17)
C22 Si1 C25 111.55(16)
C24 Si1 C25 107.81(19)
C22 Si1 C23 114.64(16)
C24 Si1 C23 103.51(18)
C25 Si1 C23 106.51(17)
C26 Si2 C29 112.04(18)
C26 Si2 C27 110.86(18)
C29 Si2 C27 107.9(2)
C26 Si2 C28 113.29(17)
C29 Si2 C28 106.4(2)
C27 Si2 C28 106.0(2)
C13 N1 C6 116.7(3)
C13 N1 Y1 109.3(2)
C6 N1 Y1 132.42(19)
C17 N2 C14 105.5(2)
C17 N2 Y1 142.4(2)
C14 N2 Y1 111.61(19)
C30 O1 C33 106.4(2)
C30 O1 Y1 128.27(19)
C33 O1 Y1 124.28(17)
C37 O2 C34 108.2(2)
C37 O2 Y1 127.48(18)
C34 O2 Y1 123.97(18)
C2 C1 C6 118.3(3)
C2 C1 C7 120.9(3)
C6 C1 C7 120.6(3)
C1 C2 C3 121.1(3)
C1 C2 H2 119.4
C3 C2 H2 119.4
C4 C3 C2 119.8(3)
C4 C3 H3 120.1
C2 C3 H3 120.1
C3 C4 C5 121.9(3)
C3 C4 H4 119.1
C5 C4 H4 119.1
C4 C5 C6 117.5(3)
C4 C5 C10 119.6(3)
C6 C5 C10 122.8(3)
C5 C6 C1 121.3(3)
C5 C6 N1 119.7(3)
C1 C6 N1 119.0(3)
C1 C7 C8 108.7(3)
C1 C7 C9 114.0(3)
C8 C7 C9 109.5(3)
C1 C7 H7 108.2
C8 C7 H7 108.2
C9 C7 H7 108.2
C7 C8 H8A 109.5
C7 C8 H8B 109.5
H8A C8 H8B 109.5
C7 C8 H8C 109.5
H8A C8 H8C 109.5
H8B C8 H8C 109.5
C7 C9 H9A 109.5
C7 C9 H9B 109.5
H9A C9 H9B 109.5
C7 C9 H9C 109.5
H9A C9 H9C 109.5
H9B C9 H9C 109.5
C5 C10 C11 110.6(3)
C5 C10 C12 112.2(3)
C11 C10 C12 110.0(3)
C5 C10 H10 108.0
C11 C10 H10 108.0
C12 C10 H10 108.0
C10 C11 H11A 109.5
C10 C11 H11B 109.5
H11A C11 H11B 109.5
C10 C11 H11C 109.5
H11A C11 H11C 109.5
H11B C11 H11C 109.5
C10 C12 H12A 109.5
C10 C12 H12B 109.5
H12A C12 H12B 109.5
C10 C12 H12C 109.5
H12A C12 H12C 109.5
H12B C12 H12C 109.5
N1 C13 C14 123.9(3)
N1 C13 H13 118.1
C14 C13 H13 118.1
C15 C14 N2 110.1(3)
C15 C14 C13 127.7(3)
N2 C14 C13 122.2(3)
C16 C15 C14 106.7(3)
C16 C15 H15 126.7
C14 C15 H15 126.7
C15 C16 C17 107.1(3)
C15 C16 H16 126.4
C17 C16 H16 126.4
N2 C17 C16 110.6(3)
N2 C17 C18 121.3(3)
C16 C17 C18 128.0(3)
C17 C18 C19 110.1(3)
C17 C18 C21 110.1(3)
C19 C18 C21 110.5(3)
C17 C18 C20 109.7(3)
C19 C18 C20 107.5(3)
C21 C18 C20 108.9(3)
C18 C19 H19A 109.5
C18 C19 H19B 109.5
H19A C19 H19B 109.5
C18 C19 H19C 109.5
H19A C19 H19C 109.5
H19B C19 H19C 109.5
C18 C20 H20A 109.5
C18 C20 H20B 109.5
H20A C20 H20B 109.5
C18 C20 H20C 109.5
H20A C20 H20C 109.5
H20B C20 H20C 109.5
C18 C21 H21A 109.5
C18 C21 H21B 109.5
H21A C21 H21B 109.5
C18 C21 H21C 109.5
H21A C21 H21C 109.5
H21B C21 H21C 109.5
Si1 C22 Y1 134.49(16)
Si1 C22 H22A 103.6
Y1 C22 H22A 103.6
Si1 C22 H22B 103.6
Y1 C22 H22B 103.6
H22A C22 H22B 105.3
Si1 C23 H23A 109.5
Si1 C23 H23B 109.5
H23A C23 H23B 109.5
Si1 C23 H23C 109.5
H23A C23 H23C 109.5
H23B C23 H23C 109.5
Si1 C24 H24A 109.5
Si1 C24 H24B 109.5
H24A C24 H24B 109.5
Si1 C24 H24C 109.5
H24A C24 H24C 109.5
H24B C24 H24C 109.5
Si1 C25 H25A 109.5
Si1 C25 H25B 109.5
H25A C25 H25B 109.5
Si1 C25 H25C 109.5
H25A C25 H25C 109.5
H25B C25 H25C 109.5
Si2 C26 Y1 129.73(17)
Si2 C26 H26A 104.8
Y1 C26 H26A 104.8
Si2 C26 H26B 104.8
Y1 C26 H26B 104.8
H26A C26 H26B 105.8
Si2 C27 H27A 109.5
Si2 C27 H27B 109.5
H27A C27 H27B 109.5
Si2 C27 H27C 109.5
H27A C27 H27C 109.5
H27B C27 H27C 109.5
Si2 C28 H28A 109.5
Si2 C28 H28B 109.5
H28A C28 H28B 109.5
Si2 C28 H28C 109.5
H28A C28 H28C 109.5
H28B C28 H28C 109.5
Si2 C29 H29A 109.5
Si2 C29 H29B 109.5
H29A C29 H29B 109.5
Si2 C29 H29C 109.5
H29A C29 H29C 109.5
H29B C29 H29C 109.5
C31 C30 O1 109.5(3)
C31 C30 H30A 109.8
O1 C30 H30A 109.8
C31 C30 H30B 109.8
O1 C30 H30B 109.8
H30A C30 H30B 108.2
C30 C31 C32 106.1(3)
C30 C31 H31 127.0
C32 C31 H31 127.0
C31 C32 C33 102.7(3)
C31 C32 H32A 111.2
C33 C32 H32A 111.2
C31 C32 H32B 111.2
C33 C32 H32B 111.2
H32A C32 H32B 109.1
O1 C33 C32 105.4(3)
O1 C33 H33A 110.7
C32 C33 H33A 110.7
O1 C33 H33B 110.7
C32 C33 H33B 110.7
H33A C33 H33B 108.8
O2 C34 C35 105.8(3)
O2 C34 H34A 110.6
C35 C34 H34A 110.6
O2 C34 H34B 110.6
C35 C34 H34B 110.6
H34A C34 H34B 108.7
C36 C35 C34 106.5(4)
C36 C35 H35 126.7
C34 C35 H35 126.7
C35 C36 C37 109.3(4)
C35 C36 H36 125.3
C37 C36 H36 125.3
O2 C37 C36 106.4(3)
O2 C37 H37A 110.5
C36 C37 H37A 110.5
O2 C37 H37B 110.5
C36 C37 H37B 110.5
H37A C37 H37B 108.6

loop_
_geom_bond_atom_site_label_1
_geom_bond_atom_site_label_2
_geom_bond_distance
Y1 N2 2.391(3)
Y1 O2 2.394(2)
Y1 C22 2.412(3)
Y1 C26 2.436(3)
Y1 N1 2.529(2)
Y1 O1 2.534(2)
Si1 C22 1.833(3)
Si1 C24 1.881(4)
Si1 C25 1.882(4)
Si1 C23 1.889(4)
Si2 C26 1.832(3)
Si2 C29 1.866(4)
Si2 C27 1.869(4)
Si2 C28 1.878(4)
N1 C13 1.304(4)
N1 C6 1.440(4)
N2 C17 1.362(4)
N2 C14 1.395(4)
O1 C30 1.454(4)
O1 C33 1.456(4)
O2 C37 1.455(4)
O2 C34 1.457(4)
C1 C2 1.383(5)
C1 C6 1.409(4)
C1 C7 1.516(5)
C2 C3 1.392(5)
C2 H2 0.9500
C3 C4 1.369(5)
C3 H3 0.9500
C4 C5 1.397(5)
C4 H4 0.9500
C5 C6 1.408(4)
C5 C10 1.513(5)
C7 C8 1.532(5)
C7 C9 1.535(5)
C7 H7 1.0000
C8 H8A 0.9800
C8 H8B 0.9800
C8 H8C 0.9800
C9 H9A 0.9800
C9 H9B 0.9800
C9 H9C 0.9800
C10 C11 1.531(5)
C10 C12 1.540(5)
C10 H10 1.0000
C11 H11A 0.9800
C11 H11B 0.9800
C11 H11C 0.9800
C12 H12A 0.9800
C12 H12B 0.9800
C12 H12C 0.9800
C13 C14 1.410(4)
C13 H13 0.9500
C14 C15 1.394(4)
C15 C16 1.383(4)
C15 H15 0.9500
C16 C17 1.399(4)
C16 H16 0.9500
C17 C18 1.514(4)
C18 C19 1.527(5)
C18 C21 1.527(5)
C18 C20 1.540(5)
C19 H19A 0.9800
C19 H19B 0.9800
C19 H19C 0.9800
C20 H20A 0.9800
C20 H20B 0.9800
C20 H20C 0.9800
C21 H21A 0.9800
C21 H21B 0.9800
C21 H21C 0.9800
C22 H22A 0.9900
C22 H22B 0.9900
C23 H23A 0.9800
C23 H23B 0.9800
C23 H23C 0.9800
C24 H24A 0.9800
C24 H24B 0.9800
C24 H24C 0.9800
C25 H25A 0.9800
C25 H25B 0.9800
C25 H25C 0.9800
C26 H26A 0.9900
C26 H26B 0.9900
C27 H27A 0.9800
C27 H27B 0.9800
C27 H27C 0.9800
C28 H28A 0.9800
C28 H28B 0.9800
C28 H28C 0.9800
C29 H29A 0.9800
C29 H29B 0.9800
C29 H29C 0.9800
C30 C31 1.439(5)
C30 H30A 0.9900
C30 H30B 0.9900
C31 C32 1.504(6)
C31 H31 0.9500
C32 C33 1.512(5)
C32 H32A 0.9900
C32 H32B 0.9900
C33 H33A 0.9900
C33 H33B 0.9900
C34 C35 1.504(5)
C34 H34A 0.9900
C34 H34B 0.9900
C35 C36 1.398(6)
C35 H35 0.9500
C36 C37 1.473(5)
C36 H36 0.9500
C37 H37A 0.9900
C37 H37B 0.9900

loop_
_geom_torsion_atom_site_label_1
_geom_torsion_atom_site_label_2
_geom_torsion_atom_site_label_3
_geom_torsion_atom_site_label_4
_geom_torsion
N2 Y1 N1 C13 9.26(19)
O2 Y1 N1 C13 -177.7(2)
C22 Y1 N1 C13 -89.2(2)
C26 Y1 N1 C13 134.5(3)
O1 Y1 N1 C13 89.0(2)
N2 Y1 N1 C6 174.0(3)
O2 Y1 N1 C6 -12.9(3)
C22 Y1 N1 C6 75.6(3)
C26 Y1 N1 C6 -60.7(4)
O1 Y1 N1 C6 -106.2(3)
O2 Y1 N2 C17 168.3(3)
C22 Y1 N2 C17 -85.6(3)
C26 Y1 N2 C17 22.4(4)
N1 Y1 N2 C17 -178.4(3)
O1 Y1 N2 C17 94.1(3)
O2 Y1 N2 C14 -21.7(3)
C22 Y1 N2 C14 84.4(2)
C26 Y1 N2 C14 -167.60(19)
N1 Y1 N2 C14 -8.38(18)
O1 Y1 N2 C14 -95.9(2)
N2 Y1 O1 C30 -142.3(3)
O2 Y1 O1 C30 67.5(3)
C22 Y1 O1 C30 -132(3)
C26 Y1 O1 C30 -18.9(3)
N1 Y1 O1 C30 145.3(3)
N2 Y1 O1 C33 24.6(2)
O2 Y1 O1 C33 -125.6(2)
C22 Y1 O1 C33 35(3)
C26 Y1 O1 C33 148.0(2)
N1 Y1 O1 C33 -47.9(2)
N2 Y1 O2 C37 92.4(3)
C22 Y1 O2 C37 -16.4(2)
C26 Y1 O2 C37 -116.8(2)
N1 Y1 O2 C37 79.4(2)
O1 Y1 O2 C37 163.0(2)
N2 Y1 O2 C34 -95.2(3)
C22 Y1 O2 C34 156.0(2)
C26 Y1 O2 C34 55.6(2)
N1 Y1 O2 C34 -108.1(2)
O1 Y1 O2 C34 -24.5(2)
C6 C1 C2 C3 -2.3(5)
C7 C1 C2 C3 172.6(3)
C1 C2 C3 C4 0.8(5)
C2 C3 C4 C5 0.6(5)
C3 C4 C5 C6 -0.4(5)
C3 C4 C5 C10 -179.9(3)
C4 C5 C6 C1 -1.1(5)
C10 C5 C6 C1 178.4(3)
C4 C5 C6 N1 178.5(3)
C10 C5 C6 N1 -2.0(4)
C2 C1 C6 C5 2.4(5)
C7 C1 C6 C5 -172.5(3)
C2 C1 C6 N1 -177.2(3)
C7 C1 C6 N1 7.9(4)
C13 N1 C6 C5 72.3(4)
Y1 N1 C6 C5 -91.6(3)
C13 N1 C6 C1 -108.1(3)
Y1 N1 C6 C1 88.0(3)
C2 C1 C7 C8 -91.8(4)
C6 C1 C7 C8 82.9(4)
C2 C1 C7 C9 30.6(4)
C6 C1 C7 C9 -154.6(3)
C4 C5 C10 C11 75.0(4)
C6 C5 C10 C11 -104.5(4)
C4 C5 C10 C12 -48.2(4)
C6 C5 C10 C12 132.3(3)
C6 N1 C13 C14 -176.9(3)
Y1 N1 C13 C14 -9.5(4)
C17 N2 C14 C15 0.4(3)
Y1 N2 C14 C15 -173.2(2)
C17 N2 C14 C13 -178.7(3)
Y1 N2 C14 C13 7.6(4)
N1 C13 C14 C15 -177.2(3)
N1 C13 C14 N2 1.8(5)
N2 C14 C15 C16 -0.4(4)
C13 C14 C15 C16 178.7(3)
C14 C15 C16 C17 0.2(4)
C14 N2 C17 C16 -0.3(3)
Y1 N2 C17 C16 170.1(2)
C14 N2 C17 C18 178.9(3)
Y1 N2 C17 C18 -10.8(5)
C15 C16 C17 N2 0.0(4)
C15 C16 C17 C18 -179.1(3)
N2 C17 C18 C19 49.0(4)
C16 C17 C18 C19 -132.0(4)
N2 C17 C18 C21 -73.0(4)
C16 C17 C18 C21 106.0(4)
N2 C17 C18 C20 167.1(3)
C16 C17 C18 C20 -13.8(5)
C24 Si1 C22 Y1 79.6(3)
C25 Si1 C22 Y1 -41.6(3)
C23 Si1 C22 Y1 -162.7(2)
N2 Y1 C22 Si1 15.8(2)
O2 Y1 C22 Si1 166.1(2)
C26 Y1 C22 Si1 -107.2(2)
N1 Y1 C22 Si1 88.1(2)
O1 Y1 C22 Si1 5(3)
C29 Si2 C26 Y1 69.0(3)
C27 Si2 C26 Y1 -51.6(3)
C28 Si2 C26 Y1 -170.6(2)
N2 Y1 C26 Si2 -120.7(2)
O2 Y1 C26 Si2 76.2(2)
C22 Y1 C26 Si2 -12.9(2)
N1 Y1 C26 Si2 122.7(3)
O1 Y1 C26 Si2 168.7(2)
C33 O1 C30 C31 8.3(5)
Y1 O1 C30 C31 177.1(3)
O1 C30 C31 C32 11.9(6)
C30 C31 C32 C33 -26.4(5)
C30 O1 C33 C32 -25.1(4)
Y1 O1 C33 C32 165.7(2)
C31 C32 C33 O1 31.6(4)
C37 O2 C34 C35 -12.7(4)
Y1 O2 C34 C35 173.6(3)
O2 C34 C35 C36 19.3(6)
C34 C35 C36 C37 -18.6(7)
C34 O2 C37 C36 1.8(4)
Y1 O2 C37 C36 175.2(3)
C35 C36 C37 O2 10.9(6)
